data_2108999
loop_
_publ_author_name
'Hoser, Anna Agnieszka'
'Rekis, Toms'
'Madsen, Anders \/Ostergaard'

_publ_section_title
;
 Dynamics and disorder: on the stability of pyrazinamide polymorphs
;
_journal_coeditor_code SO5076
_journal_issue '3 Part 1'
_journal_name_full 'Acta Crystallographica Section B'
_journal_page_first 416
_journal_page_last 424
_journal_paper_doi 10.1107/S2052520622004577
_journal_volume 78
_journal_year 2022
_chemical_formula_sum 'C5 H5 N3 O'
_chemical_formula_weight 123.1
_chemical_name_common Pyrazinamide
_space_group_IT_number 14
_space_group_name_Hall '-P 2yn'
_space_group_name_H-M_alt 'P 1 21/n 1'
_symmetry_cell_setting monoclinic
_symmetry_Int_Tables_number 14
_symmetry_space_group_name_Hall '-P 2yn'
_symmetry_space_group_name_H-M 'P 1 21/n 1'
_cell_angle_alpha 90
_cell_angle_beta 92.748(8)
_cell_angle_gamma 90
_cell_formula_units_Z 4
_cell_length_a 3.5885(9)
_cell_length_b 6.7605(17)
_cell_length_c 22.434(6)
_cell_measurement_reflns_used 9779
_cell_measurement_temperature 10
_cell_measurement_theta_max 36.22
_cell_measurement_theta_min 3.15
_cell_volume 543.6(2)
_diffrn_ambient_temperature 10
_diffrn_measured_fraction_theta_full 0.98
_diffrn_measured_fraction_theta_max 0.95
_diffrn_measurement_device 'four-circle diffractometer'
_diffrn_measurement_device_type 'Bruker CCD'
_diffrn_measurement_method 'Bruker CCD'
_diffrn_radiation_monochromator graphite
_diffrn_radiation_probe x-ray
_diffrn_radiation_source 'X-ray tube'
_diffrn_radiation_type 'Mo K\a'
_diffrn_radiation_wavelength 0.71073
_diffrn_reflns_av_R_equivalents 0.048
_diffrn_reflns_av_unetI/netI 0.0496
_diffrn_reflns_limit_h_max 4
_diffrn_reflns_limit_h_min -5
_diffrn_reflns_limit_k_max 10
_diffrn_reflns_limit_k_min -10
_diffrn_reflns_limit_l_max 36
_diffrn_reflns_limit_l_min -35
_diffrn_reflns_number 9779
_diffrn_reflns_theta_full 35.75
_diffrn_reflns_theta_max 36.22
_diffrn_reflns_theta_min 3.15
_exptl_absorpt_coefficient_mu 0.112
_exptl_crystal_colour colorless
_exptl_crystal_density_diffrn 1.5042
_exptl_crystal_description prism
_exptl_crystal_F_000 256
_refine_diff_density_max 0.70
_refine_diff_density_min -0.37
_refine_ls_extinction_method none
_refine_ls_goodness_of_fit_gt 2.03
_refine_ls_goodness_of_fit_ref 1.72
_refine_ls_hydrogen_treatment constr
_refine_ls_number_constraints 0
_refine_ls_number_parameters 82
_refine_ls_number_reflns 2486
_refine_ls_number_restraints 0
_refine_ls_R_factor_all 0.0773
_refine_ls_R_factor_gt 0.0432
_refine_ls_shift/su_max 0.0086
_refine_ls_shift/su_mean 0.0012
_refine_ls_structure_factor_coef F
_refine_ls_weighting_details w=1/(\s^2^(F)+0.0001F^2^)
_refine_ls_weighting_scheme sigma
_refine_ls_wR_factor_gt 0.0479
_refine_ls_wR_factor_ref 0.0502
_reflns_number_gt 1669
_reflns_number_total 2486
_reflns_threshold_expression I>3\s(I)
_cod_data_source_file so5076sup1.cif
_cod_data_source_block alpha10K
_cod_depositor_comments
;
The following automatic conversions were performed:

data item '_diffrn_radiation_probe' value 'X-ray' was changed to
'x-ray' in accordance with the
/home/data/users/saulius/crontab/automatic-downloads/rss-feeds/IUCr/lib/dictionaries/cif_core.dic
dictionary named 'cif_core.dic' version 2.4.2 last updated on
2011-04-26.

Automatic conversion script
Id: cif_fix_values 7556 2019-12-06 15:28:31Z antanas 
;
_cod_original_sg_symbol_Hall '-P 2yabc'
_cod_original_formula_sum 'C5 H5 N3 O1'
_cod_database_code 2108999

loop_
_space_group_symop_id
_space_group_symop_operation_xyz
1 x,y,z
2 -x+1/2,y+1/2,-z+1/2
3 -x,-y,-z
4 x+1/2,-y+1/2,z+1/2

loop_
_atom_site_label
_atom_site_type_symbol
_atom_site_fract_x
_atom_site_fract_y
_atom_site_fract_z
_atom_site_adp_type
_atom_site_U_iso_or_equiv
_atom_site_site_symmetry_multiplicity
_atom_site_occupancy
_atom_site_calc_flag
_atom_site_refinement_flags
_atom_site_disorder_assembly
_atom_site_disorder_group
O1 O 0.04626(17) 0.96722(10) 0.08394(3) Uani 0.00907(18) 4 1 d . . .
N1 N 0.4338(2) 0.56610(12) 0.21265(4) Uani 0.0080(2) 4 1 d . . .
N2 N 0.4628(2) 0.48882(12) 0.08984(3) Uani 0.0071(2) 4 1 d . . .
N3 N 0.2338(2) 0.77105(11) 0.00877(3) Uani 0.0094(2) 4 1 d . . .
C1 C 0.3353(2) 0.66144(13) 0.11036(4) Uani 0.0059(2) 4 1 d . . .
C2 C 0.5534(2) 0.39283(13) 0.19177(4) Uani 0.0080(2) 4 1 d . . .
C3 C 0.1950(2) 0.81339(12) 0.06601(3) Uani 0.0066(2) 4 1 d . . .
C4 C 0.5700(2) 0.35444(14) 0.13091(4) Uani 0.0076(2) 4 1 d . . .
C5 C 0.3239(2) 0.70026(14) 0.17137(4) Uani 0.0072(2) 4 1 d . . .
H1n3 H 0.342764 0.661784 -0.001192 Uiso 0.0113 4 1 d . . .
H2n3 H 0.150182 0.852614 -0.01873 Uiso 0.0113 4 1 d . . .
H1c2 H 0.630481 0.291554 0.219712 Uiso 0.0096 4 1 d . . .
H1c4 H 0.660583 0.228466 0.118164 Uiso 0.0091 4 1 d . . .
H1c5 H 0.235047 0.826543 0.184153 Uiso 0.0086 4 1 d . . .

loop_
_atom_site_aniso_label
_atom_site_aniso_type_symbol
_atom_site_aniso_U_11
_atom_site_aniso_U_22
_atom_site_aniso_U_33
_atom_site_aniso_U_12
_atom_site_aniso_U_13
_atom_site_aniso_U_23
O1 O 0.0118(3) 0.0069(3) 0.0086(3) 0.0031(3) 0.0010(2) -0.0001(3)
N1 N 0.0090(4) 0.0077(3) 0.0074(4) 0.0000(3) 0.0006(3) 0.0004(3)
N2 N 0.0074(4) 0.0063(3) 0.0078(3) 0.0003(3) 0.0008(3) 0.0003(3)
N3 N 0.0144(4) 0.0081(4) 0.0058(4) 0.0046(3) 0.0005(3) 0.0010(3)
C1 C 0.0055(4) 0.0056(4) 0.0065(4) -0.0004(3) 0.0007(3) 0.0005(3)
C2 C 0.0082(4) 0.0080(4) 0.0077(4) 0.0001(3) -0.0001(3) 0.0019(3)
C3 C 0.0060(4) 0.0066(4) 0.0072(4) -0.0001(3) 0.0006(3) 0.0005(3)
C4 C 0.0079(4) 0.0060(4) 0.0090(4) 0.0008(3) 0.0013(3) 0.0002(3)
C5 C 0.0071(4) 0.0070(4) 0.0074(4) 0.0001(3) 0.0011(3) -0.0005(3)

loop_
_atom_type_symbol
_atom_type_scat_dispersion_real
_atom_type_scat_dispersion_imag
_atom_type_scat_source
C 0.0033 0.0016 'International Tables Vol C tables 4.2.6.8 and 6.1.1.1'
H 0.0000 0.0000 'International Tables Vol C tables 4.2.6.8 and 6.1.1.1'
N 0.0061 0.0033 'International Tables Vol C tables 4.2.6.8 and 6.1.1.1'
O 0.0106 0.0060 'International Tables Vol C tables 4.2.6.8 and 6.1.1.1'

loop_
_exptl_crystal_face_index_h
_exptl_crystal_face_index_k
_exptl_crystal_face_index_l
_exptl_crystal_face_perp_dist
? ? ? ?

loop_
_geom_angle_atom_site_label_1
_geom_angle_atom_site_label_2
_geom_angle_atom_site_label_3
_geom_angle_site_symmetry_1
_geom_angle_site_symmetry_2
_geom_angle_site_symmetry_3
_geom_angle
_geom_angle_publ_flag
C2 N1 C5 . . . 115.97(8) ?
C1 N2 C4 . . . 116.47(8) ?
C3 N3 H1n3 . . . 120 ?
C3 N3 H2n3 . . . 120 ?
H1n3 N3 H2n3 . . . 120 ?
N2 C1 C3 . . . 118.47(8) ?
N2 C1 C5 . . . 121.72(8) ?
C3 C1 C5 . . . 119.80(8) ?
N1 C2 C4 . . . 122.33(8) ?
N1 C2 H1c2 . . . 118.84 ?
C4 C2 H1c2 . . . 118.84 ?
O1 C3 N3 . . . 123.95(8) ?
O1 C3 C1 . . . 119.55(7) ?
N3 C3 C1 . . . 116.49(7) ?
N2 C4 C2 . . . 121.60(8) ?
N2 C4 H1c4 . . . 119.2 ?
C2 C4 H1c4 . . . 119.2 ?
N1 C5 C1 . . . 121.88(9) ?
N1 C5 H1c5 . . . 119.06 ?
C1 C5 H1c5 . . . 119.06 ?

loop_
_geom_bond_atom_site_label_1
_geom_bond_atom_site_label_2
_geom_bond_site_symmetry_1
_geom_bond_site_symmetry_2
_geom_bond_distance
_geom_bond_publ_flag
O1 C3 . . 1.2446(11) ?
N1 C2 . . 1.3399(13) ?
N1 C5 . . 1.3419(13) ?
N2 C1 . . 1.3429(13) ?
N2 C4 . . 1.3372(13) ?
N3 C3 . . 1.3295(12) ?
N3 H1n3 . . 0.87 ?
N3 H2n3 . . 0.87 ?
C1 C3 . . 1.5002(13) ?
C1 C5 . . 1.3961(14) ?
C2 C4 . . 1.3940(14) ?
C2 H1c2 . . 0.96 ?
C4 H1c4 . . 0.96 ?
C5 H1c5 . . 0.96 ?

loop_
_geom_hbond_atom_site_label_D
_geom_hbond_atom_site_label_H
_geom_hbond_atom_site_label_A
_geom_hbond_site_symmetry_D
_geom_hbond_site_symmetry_H
_geom_hbond_site_symmetry_A
_geom_hbond_distance_DH
_geom_hbond_distance_HA
_geom_hbond_distance_DA
_geom_hbond_angle_DHA
_geom_hbond_publ_flag
N3 H1n3 N2 . . 3_665 0.87 2.37 3.0655(14) 137.28 ?
N3 H2n3 O1 . . 3_575 0.87 2.01 2.8752(14) 178.06 ?
C4 H1c4 O1 . . 1_645 0.96 2.39 3.3252(16) 163.66 ?

loop_
_geom_torsion_atom_site_label_1
_geom_torsion_atom_site_label_2
_geom_torsion_atom_site_label_3
_geom_torsion_atom_site_label_4
_geom_torsion_site_symmetry_1
_geom_torsion_site_symmetry_2
_geom_torsion_site_symmetry_3
_geom_torsion_site_symmetry_4
_geom_torsion
_geom_torsion_publ_flag
? ? ? ? ? ? ? ? ? ?

loop_
_restr_angle_atom_site_label_1
_restr_angle_site_symmetry_1
_restr_angle_atom_site_label_2
_restr_angle_site_symmetry_2
_restr_angle_atom_site_label_3
_restr_angle_site_symmetry_3
_restr_angle_target
_restr_angle_target_weight_param
? ? ? ? ? ? ? ?

loop_
_restr_distance_atom_site_label_1
_restr_distance_site_symmetry_1
_restr_distance_atom_site_label_2
_restr_distance_site_symmetry_2
_restr_distance_target
_restr_distance_target_weight_param
? ? ? ? ? ?

loop_
_restr_equal_angle_atom_site_label_1
_restr_equal_angle_site_symmetry_1
_restr_equal_angle_atom_site_label_2
_restr_equal_angle_site_symmetry_2
_restr_equal_angle_atom_site_label_3
_restr_equal_angle_site_symmetry_3
_restr_equal_angle_class_class_id
_restr_equal_angle_class_target_weight_param
? ? ? ? ? ? ? ?

loop_
_restr_equal_distance_atom_site_label_1
_restr_equal_distance_site_symmetry_1
_restr_equal_distance_atom_site_label_2
_restr_equal_distance_site_symmetry_2
_restr_equal_distance_class_class_id
_restr_equal_distance_class_target_weight_param
? ? ? ? ? ?

loop_
_restr_equal_torsion_atom_site_label_1
_restr_equal_torsion_site_symmetry_1
_restr_equal_torsion_atom_site_label_2
_restr_equal_torsion_site_symmetry_2
_restr_equal_torsion_atom_site_label_3
_restr_equal_torsion_site_symmetry_3
_restr_equal_torsion_atom_site_label_4
_restr_equal_torsion_site_symmetry_4
_restr_equal_torsion_class_class_id
_restr_equal_torsion_class_target_weight_param
? ? ? ? ? ? ? ? ? ?

loop_
_restr_torsion_atom_site_label_1
_restr_torsion_site_symmetry_1
_restr_torsion_atom_site_label_2
_restr_torsion_site_symmetry_2
_restr_torsion_atom_site_label_3
_restr_torsion_site_symmetry_3
_restr_torsion_atom_site_label_4
_restr_torsion_site_symmetry_4
_restr_torsion_angle_target
_restr_torsion_weight_param
? ? ? ? ? ? ? ? ? ?

loop_
_twin_individual_id
_twin_individual_mass_fraction_refined
_twin_individual_twin_matrix_11
_twin_individual_twin_matrix_12
_twin_individual_twin_matrix_13
_twin_individual_twin_matrix_21
_twin_individual_twin_matrix_22
_twin_individual_twin_matrix_23
_twin_individual_twin_matrix_31
_twin_individual_twin_matrix_32
_twin_individual_twin_matrix_33
? ? ? ? ? ? ? ? ? ? ?

loop_
_jana_atom_site_adp_c_label
_jana_atom_site_adp_c_type_symbol
_jana_atom_site_adp_c_111
_jana_atom_site_adp_c_112
_jana_atom_site_adp_c_113
_jana_atom_site_adp_c_122
_jana_atom_site_adp_c_123
_jana_atom_site_adp_c_133
_jana_atom_site_adp_c_222
_jana_atom_site_adp_c_223
_jana_atom_site_adp_c_233
_jana_atom_site_adp_c_333
? ? ? ? ? ? ? ? ? ? ? ?

loop_
_jana_atom_site_adp_d_label
_jana_atom_site_adp_d_type_symbol
_jana_atom_site_adp_d_1111
_jana_atom_site_adp_d_1112
_jana_atom_site_adp_d_1113
_jana_atom_site_adp_d_1122
_jana_atom_site_adp_d_1123
_jana_atom_site_adp_d_1133
_jana_atom_site_adp_d_1222
_jana_atom_site_adp_d_1223
_jana_atom_site_adp_d_1233
_jana_atom_site_adp_d_1333
_jana_atom_site_adp_d_2222
_jana_atom_site_adp_d_2223
_jana_atom_site_adp_d_2233
_jana_atom_site_adp_d_2333
_jana_atom_site_adp_d_3333
? ? ? ? ? ? ? ? ? ? ? ? ? ? ? ? ?

loop_
_jana_atom_site_adp_e_label
_jana_atom_site_adp_e_type_symbol
_jana_atom_site_adp_e_11111
_jana_atom_site_adp_e_11112
_jana_atom_site_adp_e_11113
_jana_atom_site_adp_e_11122
_jana_atom_site_adp_e_11123
_jana_atom_site_adp_e_11133
_jana_atom_site_adp_e_11222
_jana_atom_site_adp_e_11223
_jana_atom_site_adp_e_11233
_jana_atom_site_adp_e_11333
_jana_atom_site_adp_e_12222
_jana_atom_site_adp_e_12223
_jana_atom_site_adp_e_12233
_jana_atom_site_adp_e_12333
_jana_atom_site_adp_e_13333
_jana_atom_site_adp_e_22222
_jana_atom_site_adp_e_22223
_jana_atom_site_adp_e_22233
_jana_atom_site_adp_e_22333
_jana_atom_site_adp_e_23333
_jana_atom_site_adp_e_33333
? ? ? ? ? ? ? ? ? ? ? ? ? ? ? ? ? ? ? ? ? ? ?

loop_
_jana_atom_site_adp_f_label
_jana_atom_site_adp_f_type_symbol
_jana_atom_site_adp_f_111111
_jana_atom_site_adp_f_111112
_jana_atom_site_adp_f_111113
_jana_atom_site_adp_f_111122
_jana_atom_site_adp_f_111123
_jana_atom_site_adp_f_111133
_jana_atom_site_adp_f_111222
_jana_atom_site_adp_f_111223
_jana_atom_site_adp_f_111233
_jana_atom_site_adp_f_111333
_jana_atom_site_adp_f_112222
_jana_atom_site_adp_f_112223
_jana_atom_site_adp_f_112233
_jana_atom_site_adp_f_112333
_jana_atom_site_adp_f_113333
_jana_atom_site_adp_f_122222
_jana_atom_site_adp_f_122223
_jana_atom_site_adp_f_122233
_jana_atom_site_adp_f_122333
_jana_atom_site_adp_f_123333
_jana_atom_site_adp_f_133333
_jana_atom_site_adp_f_222222
_jana_atom_site_adp_f_222223
_jana_atom_site_adp_f_222233
_jana_atom_site_adp_f_222333
_jana_atom_site_adp_f_223333
_jana_atom_site_adp_f_233333
_jana_atom_site_adp_f_333333
? ? ? ? ? ? ? ? ? ? ? ? ? ? ? ? ? ? ? ? ? ? ? ? ? ? ? ? ? ?
